data_7233563
loop_
_publ_author_name
'Marek Szafranski'

_publ_section_title
;
 Strong negative thermal expansion and relaxor ferroelectricity driven by
 supramolecular patterns
;
_journal_name_full 'Journal of Materials Chemistry C'
_journal_page_first 7904
_journal_page_last 7913
_journal_paper_doi 10.1039/C3TC31609B
_journal_volume 1
_journal_year 2012
_chemical_formula_sum 'C6 H19 Cl N2 O3'
_chemical_formula_weight 202.68
_chemical_name_common 'dabco hydrochloride trihydrate'
_chemical_name_systematic '1,4diazabicyclo[2.2.2]octane hydrochloride trihydrate'
_space_group_IT_number 63
_space_group_name_Hall '-C 2c 2'
_space_group_name_H-M_alt 'C m c m'
_symmetry_cell_setting orthorhombic
_symmetry_space_group_name_H-M 'C m c m'
_atom_sites_solution_hydrogens mixed
_atom_sites_solution_primary direct
_atom_sites_solution_secondary difmap
_cell_angle_alpha 90.00
_cell_angle_beta 90.00
_cell_angle_gamma 90.00
_cell_formula_units_Z 4
_cell_length_a 5.2847(2)
_cell_length_b 17.0040(13)
_cell_length_c 12.0194(9)
_cell_measurement_temperature 295.0(1)
_cell_volume 1080.08(12)
_computing_cell_refinement CrysalisPro
_computing_data_collection CrysalisPro
_computing_data_reduction CrysalisPro
_computing_publication_material 'SHELXL-97 (Sheldrick, 1997)'
_computing_structure_refinement 'SHELXL-97 (Sheldrick, 1997)'
_computing_structure_solution 'SHELXS-97 (Sheldrick, 1990)'
_diffrn_ambient_temperature 295.0(1)
_diffrn_measured_fraction_theta_full 0.953
_diffrn_measured_fraction_theta_max 0.953
_diffrn_measurement_device_type 'Gemini A Ultra'
_diffrn_radiation_monochromator graphite
_diffrn_radiation_source 'fine-focus sealed tube'
_diffrn_radiation_type MoK\a
_diffrn_radiation_wavelength 0.71073
_diffrn_reflns_av_R_equivalents 0.0196
_diffrn_reflns_av_sigmaI/netI 0.0150
_diffrn_reflns_limit_h_max 7
_diffrn_reflns_limit_h_min -5
_diffrn_reflns_limit_k_max 24
_diffrn_reflns_limit_k_min -24
_diffrn_reflns_limit_l_max 17
_diffrn_reflns_limit_l_min -17
_diffrn_reflns_number 5267
_diffrn_reflns_theta_full 32.19
_diffrn_reflns_theta_max 32.19
_diffrn_reflns_theta_min 3.39
_exptl_absorpt_coefficient_mu 0.332
_exptl_crystal_colour colourless
_exptl_crystal_density_diffrn 1.246
_exptl_crystal_density_method 'not measured'
_exptl_crystal_F_000 440
_exptl_crystal_size_max 0.48
_exptl_crystal_size_mid 0.44
_exptl_crystal_size_min 0.40
_refine_diff_density_max 0.402
_refine_diff_density_min -0.279
_refine_diff_density_rms 0.073
_refine_ls_extinction_method none
_refine_ls_goodness_of_fit_ref 1.106
_refine_ls_hydrogen_treatment mixed
_refine_ls_matrix_type full
_refine_ls_number_parameters 56
_refine_ls_number_reflns 1032
_refine_ls_number_restraints 1
_refine_ls_restrained_S_all 1.106
_refine_ls_R_factor_all 0.1248
_refine_ls_R_factor_gt 0.0920
_refine_ls_shift/su_max 0.000
_refine_ls_shift/su_mean 0.000
_refine_ls_structure_factor_coef Fsqd
_refine_ls_weighting_details 'calc w=1/[\s^2^(Fo^2^)+(0.1914P)^2^+0.1046P] where P=(Fo^2^+2Fc^2^)/3'
_refine_ls_weighting_scheme calc
_refine_ls_wR_factor_gt 0.2768
_refine_ls_wR_factor_ref 0.3148
_reflns_number_gt 616
_reflns_number_total 1032
_reflns_threshold_expression >2sigma(I)
_cod_data_source_file 1000003.cif
_cod_data_source_block PCOD1000003
_cod_original_cell_volume 1080.06(13)
_cod_original_sg_symbol_H-M Cmcm
_cod_database_code 7233563

loop_
_symmetry_equiv_pos_as_xyz
'x, y, z'
'-x, -y, z+1/2'
'-x, y, -z+1/2'
'x, -y, -z'
'x+1/2, y+1/2, z'
'-x+1/2, -y+1/2, z+1/2'
'-x+1/2, y+1/2, -z+1/2'
'x+1/2, -y+1/2, -z'
'-x, -y, -z'
'x, y, -z-1/2'
'x, -y, z-1/2'
'-x, y, z'
'-x+1/2, -y+1/2, -z'
'x+1/2, y+1/2, -z-1/2'
'x+1/2, -y+1/2, z-1/2'
'-x+1/2, y+1/2, z'

loop_
_atom_site_label
_atom_site_type_symbol
_atom_site_fract_x
_atom_site_fract_y
_atom_site_fract_z
_atom_site_U_iso_or_equiv
_atom_site_adp_type
_atom_site_occupancy
_atom_site_symmetry_multiplicity
_atom_site_calc_flag
_atom_site_refinement_flags
_atom_site_disorder_assembly
_atom_site_disorder_group
N1 N 0.2380(3) 0.16145(12) 0.7500 0.0452(7) Uani 1 2 d SD . .
C1 C 0.1443(5) 0.08011(15) 0.7500 0.0668(10) Uani 1 2 d S . .
H1A H 0.222(7) 0.050(3) 0.811(3) 0.117(12) Uiso 1 1 d . . .
C2 C 0.1450(4) 0.20334(17) 0.6505(2) 0.0696(8) Uani 1 1 d . . .
H2A H 0.207(6) 0.190(2) 0.583(3) 0.089(9) Uiso 1 1 d . . .
H2B H 0.229(7) 0.254(3) 0.640(3) 0.102(10) Uiso 1 1 d . . .
Cl1 Cl 0.0000 0.124(2) 0.369(6) 0.133(4) Uani 0.25 2 d SP . .
O1 O 0.0000 0.1084(18) 0.367(5) 0.133(4) Uani 0.75 2 d SP . .
O2 O 0.0000 0.426(3) 0.550(4) 0.128(4) Uani 0.75 2 d SP . .
Cl2 Cl 0.0000 0.415(3) 0.543(4) 0.128(4) Uani 0.25 2 d SP . .
H1 H -0.25(2) 0.403(7) 0.591(8) 0.154 Uiso 0.50 1 d P . .
H3 H 0.394(7) 0.163(7) 0.7500 0.154 Uiso 0.50 2 d SPD . .
H4 H 0.0000 0.5000 0.5000 0.154 Uiso 1 4 d S . .
H5 H 0.0000 0.103(6) 0.2500 0.154 Uiso 1 4 d S . .

loop_
_atom_site_aniso_label
_atom_site_aniso_U_11
_atom_site_aniso_U_22
_atom_site_aniso_U_33
_atom_site_aniso_U_23
_atom_site_aniso_U_13
_atom_site_aniso_U_12
N1 0.0221(8) 0.0486(11) 0.0650(13) 0.000 0.000 -0.0008(6)
C1 0.0323(11) 0.0466(14) 0.122(3) 0.000 0.000 0.0042(9)
C2 0.0388(10) 0.0896(17) 0.0804(16) 0.0282(12) 0.0056(9) -0.0043(9)
Cl1 0.116(2) 0.098(11) 0.186(4) -0.031(9) 0.000 0.000
O1 0.116(2) 0.098(11) 0.186(4) -0.031(9) 0.000 0.000
O2 0.0943(17) 0.158(11) 0.133(5) -0.025(5) 0.000 0.000
Cl2 0.0943(17) 0.158(11) 0.133(5) -0.025(5) 0.000 0.000

loop_
_atom_type_symbol
_atom_type_description
_atom_type_scat_dispersion_real
_atom_type_scat_dispersion_imag
_atom_type_scat_source
C C 0.0033 0.0016 'International Tables Vol C Tables 4.2.6.8 and 6.1.1.4'
H H 0.0000 0.0000 'International Tables Vol C Tables 4.2.6.8 and 6.1.1.4'
N N 0.0061 0.0033 'International Tables Vol C Tables 4.2.6.8 and 6.1.1.4'
O O 0.0106 0.0060 'International Tables Vol C Tables 4.2.6.8 and 6.1.1.4'
Cl Cl 0.1484 0.1585 'International Tables Vol C Tables 4.2.6.8 and 6.1.1.4'

loop_
_geom_angle_atom_site_label_1
_geom_angle_atom_site_label_2
_geom_angle_atom_site_label_3
_geom_angle
_geom_angle_site_symmetry_1
_geom_angle_site_symmetry_3
C1 N1 C2 109.99(15) . .
C1 N1 C2 109.99(15) . 10_557
C2 N1 C2 108.2(3) . 10_557
N1 C1 C1 109.71(11) . 3_556
N1 C2 C2 109.45(9) . 12

loop_
_geom_bond_atom_site_label_1
_geom_bond_atom_site_label_2
_geom_bond_distance
_geom_bond_site_symmetry_2
N1 C1 1.469(3) .
N1 C2 1.476(3) .
N1 C2 1.476(3) 10_557
C1 C1 1.525(5) 3_556
C2 C2 1.533(4) 12
